data_4086794
loop_
_publ_author_name
'Mao, Hui-Ting'
'Zang, Chun-Xiu'
'Wen, Li&#x2212;Li'
'Shan, Guo-Gang'
'Sun, Hai-Zhu'
'Xie, Wen-Fa'
'Su, Zhong-Min'

_publ_section_title
;
 Ir(III) Phosphors Modified with Fluorine Atoms in
 Pyridine-1,2,4-triazolyl Ligands for Efficient OLEDs Possessing
 Low-Efficiency Roll-off
;
_journal_issue 22
_journal_name_full Organometallics
_journal_page_first 3870
_journal_paper_doi 10.1021/acs.organomet.6b00753
_journal_volume 35
_journal_year 2016
_chemical_formula_sum 'C59 H45 F5 Ir N8 O'
_chemical_formula_weight 1169.23
_chemical_name_systematic
;
 ?
;
_space_group_IT_number 2
_symmetry_cell_setting triclinic
_symmetry_space_group_name_Hall '-P 1'
_symmetry_space_group_name_H-M 'P -1'
_atom_sites_solution_hydrogens geom
_atom_sites_solution_primary direct
_atom_sites_solution_secondary difmap
_audit_creation_method SHELXL-97
_cell_angle_alpha 106.327(5)
_cell_angle_beta 95.056(5)
_cell_angle_gamma 116.094(5)
_cell_formula_units_Z 2
_cell_length_a 12.818(5)
_cell_length_b 14.214(5)
_cell_length_c 17.963(5)
_cell_measurement_reflns_used 13891
_cell_measurement_temperature 293(2)
_cell_measurement_theta_max 0.591
_cell_measurement_theta_min 0.476
_cell_volume 2734.2(16)
_computing_cell_refinement SMART
_computing_data_collection 'SMART (Bruker, 1997)'
_computing_data_reduction 'SAINT (Bruker, 1999)'
_computing_molecular_graphics 'Diamond (Brandenburg and Putz, 2008)'
_computing_publication_material SHELXL-97
_computing_structure_refinement 'SHELXL-97 (Sheldrick, 2008)'
_computing_structure_solution 'SHELXS-97(Sheldrick, 2008)'
_diffrn_ambient_temperature 293(2)
_diffrn_measured_fraction_theta_full 0.987
_diffrn_measured_fraction_theta_max 0.987
_diffrn_measurement_device_type 'Bruker APEX CCD area-detector'
_diffrn_measurement_method '\w scans'
_diffrn_radiation_monochromator graphite
_diffrn_radiation_source 'fine-focus sealed tube'
_diffrn_radiation_type MoK\a
_diffrn_radiation_wavelength 0.71069
_diffrn_reflns_av_R_equivalents 0.0976
_diffrn_reflns_av_sigmaI/netI 0.0652
_diffrn_reflns_limit_h_max 15
_diffrn_reflns_limit_h_min -15
_diffrn_reflns_limit_k_max 17
_diffrn_reflns_limit_k_min -17
_diffrn_reflns_limit_l_max 21
_diffrn_reflns_limit_l_min -21
_diffrn_reflns_number 53769
_diffrn_reflns_theta_full 25.56
_diffrn_reflns_theta_max 25.56
_diffrn_reflns_theta_min 2.86
_diffrn_standards_decay_% 0
_diffrn_standards_interval_count 0
_diffrn_standards_interval_time 0
_diffrn_standards_number 0
_exptl_absorpt_coefficient_mu 2.506
_exptl_absorpt_correction_T_max 0.6212
_exptl_absorpt_correction_T_min 0.4829
_exptl_absorpt_correction_type multi-scan
_exptl_absorpt_process_details 'SADABS (Sheldrick, 1996)'
_exptl_crystal_colour yellow
_exptl_crystal_density_diffrn 1.420
_exptl_crystal_density_method 'not measured'
_exptl_crystal_description needle
_exptl_crystal_F_000 1170
_exptl_crystal_size_max 0.34
_exptl_crystal_size_mid 0.25
_exptl_crystal_size_min 0.21
_platon_squeeze_details
;
;
_refine_diff_density_max 2.358
_refine_diff_density_min -1.917
_refine_diff_density_rms 0.160
_refine_ls_extinction_method none
_refine_ls_goodness_of_fit_ref 1.080
_refine_ls_hydrogen_treatment mixed
_refine_ls_matrix_type full
_refine_ls_number_parameters 663
_refine_ls_number_reflns 10134
_refine_ls_number_restraints 30
_refine_ls_restrained_S_all 1.087
_refine_ls_R_factor_all 0.0710
_refine_ls_R_factor_gt 0.0474
_refine_ls_shift/su_max 0.002
_refine_ls_shift/su_mean 0.000
_refine_ls_structure_factor_coef Fsqd
_refine_ls_weighting_details 'calc w=1/[\s^2^(Fo^2^)+(0.0869P)^2^+4.4291P] where P=(Fo^2^+2Fc^2^)/3'
_refine_ls_weighting_scheme calc
_refine_ls_wR_factor_gt 0.1308
_refine_ls_wR_factor_ref 0.1466
_reflns_number_gt 8167
_reflns_number_total 10134
_reflns_threshold_expression >2\s(I)
_cod_data_source_file om6b00753_si_002.cif
_cod_data_source_block 11
_cod_depositor_comments
;
The following automatic conversions were performed:

'_symmetry_cell_setting' value 'TRICLINIC ' changed to 'triclinic'
according to
/usr/data/users/saulius/crontab/automatic-downloads/current/ACS/lib/dictionaries/cif_core.dic
dictionary named 'cif_core.dic' version 2.4.2 from 2011-04-26.

Automatic conversion script
Id: cif_fix_values 4268 2015-11-12 08:31:59Z antanas 
;
_cod_original_sg_symbol_Hall '-P 1 '
_cod_original_sg_symbol_H-M 'P -1 '
_cod_database_code 4086794

loop_
_symmetry_equiv_pos_as_xyz
'x, y, z'
'-x, -y, -z'

loop_
_atom_site_label
_atom_site_type_symbol
_atom_site_fract_x
_atom_site_fract_y
_atom_site_fract_z
_atom_site_U_iso_or_equiv
_atom_site_adp_type
_atom_site_occupancy
_atom_site_symmetry_multiplicity
_atom_site_calc_flag
_atom_site_refinement_flags
C1 C 0.8131(6) 0.3423(6) 0.4508(4) 0.0300(15) Uani 1 1 d .
C2 C 0.8482(7) 0.2662(6) 0.4566(4) 0.0374(17) Uani 1 1 d .
H2 H 0.8276 0.2022 0.4128 0.045 Uiso 1 1 calc R
C3 C 0.9155(8) 0.2878(8) 0.5300(5) 0.051(2) Uani 1 1 d .
H3 H 0.9408 0.2376 0.5357 0.061 Uiso 1 1 calc R
C4 C 0.9455(9) 0.3822(9) 0.5943(5) 0.061(3) Uani 1 1 d .
H4 H 0.9921 0.3949 0.6425 0.074 Uiso 1 1 calc R
C5 C 0.9093(9) 0.4586(8) 0.5903(5) 0.054(2) Uani 1 1 d .
H5 H 0.9285 0.5215 0.6346 0.065 Uiso 1 1 calc R
C6 C 0.8428(6) 0.4366(6) 0.5167(4) 0.0348(16) Uani 1 1 d .
C7 C 0.7702(7) 0.5768(6) 0.5475(4) 0.0361(17) Uani 1 1 d .
C8 C 0.8643(7) 0.6792(7) 0.5949(5) 0.050(2) Uani 1 1 d .
H8 H 0.9420 0.6980 0.5902 0.060 Uiso 1 1 calc R
C9 C 0.8422(8) 0.7547(8) 0.6503(6) 0.058(2) Uani 1 1 d .
H9 H 0.9055 0.8245 0.6826 0.069 Uiso 1 1 calc R
C10 C 0.7287(9) 0.7270(8) 0.6572(5) 0.054(2) Uani 1 1 d .
H10 H 0.7145 0.7783 0.6937 0.065 Uiso 1 1 calc R
C11 C 0.6355(8) 0.6243(8) 0.6109(5) 0.058(2) Uani 1 1 d .
H11 H 0.5581 0.6053 0.6164 0.070 Uiso 1 1 calc R
C12 C 0.6561(8) 0.5478(7) 0.5553(5) 0.047(2) Uani 1 1 d .
H12 H 0.5927 0.4776 0.5237 0.057 Uiso 1 1 calc R
C13 C 0.7352(6) 0.4366(6) 0.4137(4) 0.0299(15) Uani 1 1 d .
C14 C 0.6654(6) 0.4556(6) 0.3572(4) 0.0327(16) Uani 1 1 d .
C15 C 0.6588(7) 0.5540(7) 0.3691(5) 0.0407(18) Uani 1 1 d .
H15 H 0.7016 0.6151 0.4166 0.049 Uiso 1 1 calc R
C16 C 0.5881(7) 0.5603(7) 0.3096(5) 0.048(2) Uani 1 1 d .
H16 H 0.5847 0.6262 0.3170 0.057 Uiso 1 1 calc R
C17 C 0.5223(7) 0.4685(7) 0.2389(5) 0.0426(18) Uani 1 1 d .
C18 C 0.5314(7) 0.3720(6) 0.2279(4) 0.0378(17) Uani 1 1 d .
H18 H 0.4873 0.3108 0.1806 0.045 Uiso 1 1 calc R
C19 C 0.6040(6) 0.3633(6) 0.2849(4) 0.0297(15) Uani 1 1 d .
C20 C 0.4373(10) 0.4727(9) 0.1748(7) 0.067(3) Uani 1 1 d .
C24 C 0.5154(7) 0.1368(6) 0.0867(4) 0.0337(16) Uani 1 1 d .
C25 C 0.6008(7) 0.1844(7) 0.0485(4) 0.0423(18) Uani 1 1 d .
H25 H 0.6813 0.2288 0.0755 0.051 Uiso 1 1 calc R
C26 C 0.5641(9) 0.1644(8) -0.0305(5) 0.053(2) Uani 1 1 d .
H26 H 0.6209 0.1950 -0.0578 0.064 Uiso 1 1 calc R
C27 C 0.4420(9) 0.0986(9) -0.0720(5) 0.059(3) Uani 1 1 d .
H27 H 0.4200 0.0882 -0.1256 0.071 Uiso 1 1 calc R
C28 C 0.3561(9) 0.0502(8) -0.0349(5) 0.056(2) Uani 1 1 d .
H28 H 0.2757 0.0060 -0.0623 0.067 Uiso 1 1 calc R
C29 C 0.3929(7) 0.0693(7) 0.0451(4) 0.0415(19) Uani 1 1 d .
C30 C 0.2028(7) -0.0236(8) 0.0841(5) 0.050(2) Uani 1 1 d .
C31 C 0.1411(10) -0.1358(10) 0.0403(7) 0.091(4) Uani 1 1 d U
H31 H 0.1811 -0.1756 0.0227 0.110 Uiso 1 1 calc R
C32 C 0.0144(11) -0.1896(12) 0.0226(9) 0.109(5) Uani 1 1 d U
H32 H -0.0295 -0.2646 -0.0105 0.130 Uiso 1 1 calc R
C33 C -0.0431(10) -0.1350(15) 0.0522(8) 0.103(5) Uani 1 1 d .
H33 H -0.1262 -0.1734 0.0420 0.124 Uiso 1 1 calc R
C34 C 0.0174(11) -0.0253(14) 0.0967(9) 0.095(4) Uani 1 1 d .
H34 H -0.0239 0.0116 0.1175 0.114 Uiso 1 1 calc R
C35 C 0.1427(9) 0.0341(10) 0.1118(7) 0.069(3) Uani 1 1 d .
H35 H 0.1846 0.1110 0.1401 0.083 Uiso 1 1 calc R
C36 C 0.4106(6) 0.0805(6) 0.1717(4) 0.0325(15) Uani 1 1 d .
C37 C 0.3947(6) 0.0799(6) 0.2508(4) 0.0331(16) Uani 1 1 d .
C38 C 0.2891(7) 0.0137(7) 0.2690(5) 0.046(2) Uani 1 1 d .
H38 H 0.2205 -0.0380 0.2282 0.055 Uiso 1 1 calc R
C39 C 0.2869(7) 0.0252(7) 0.3469(5) 0.048(2) Uani 1 1 d .
H39 H 0.2163 -0.0187 0.3587 0.058 Uiso 1 1 calc R
C40 C 0.3884(7) 0.1014(6) 0.4086(5) 0.0393(17) Uani 1 1 d .
C41 C 0.4943(6) 0.1644(6) 0.3903(4) 0.0335(16) Uani 1 1 d .
C42 C 0.4993(6) 0.1550(6) 0.3108(4) 0.0303(15) Uani 1 1 d .
C43 C 0.3795(8) 0.1171(8) 0.4959(5) 0.051(2) Uani 1 1 d .
C44 C 0.5001(10) 0.2042(9) 0.5567(5) 0.073(3) Uani 1 1 d .
H44A H 0.4905 0.2108 0.6100 0.109 Uiso 1 1 calc R
H44B H 0.5263 0.2755 0.5507 0.109 Uiso 1 1 calc R
H44C H 0.5588 0.1804 0.5472 0.109 Uiso 1 1 calc R
C45 C 0.2878(10) 0.1565(10) 0.5112(6) 0.074(3) Uani 1 1 d .
H45A H 0.2805 0.1663 0.5652 0.111 Uiso 1 1 calc R
H45B H 0.2115 0.1014 0.4748 0.111 Uiso 1 1 calc R
H45C H 0.3135 0.2265 0.5031 0.111 Uiso 1 1 calc R
C46 C 0.3386(11) 0.0046(9) 0.5087(7) 0.073(3) Uani 1 1 d .
H46A H 0.3332 0.0146 0.5630 0.109 Uiso 1 1 calc R
H46B H 0.3956 -0.0208 0.4978 0.109 Uiso 1 1 calc R
H46C H 0.2616 -0.0500 0.4731 0.109 Uiso 1 1 calc R
C47 C 0.8355(7) 0.4128(7) 0.2129(4) 0.0400(18) Uani 1 1 d .
H47 H 0.7916 0.4504 0.2228 0.048 Uiso 1 1 calc R
C48 C 0.9336(9) 0.4569(8) 0.1835(6) 0.055(2) Uani 1 1 d .
H48 H 0.9534 0.5214 0.1717 0.066 Uiso 1 1 calc R
C49 C 1.0024(9) 0.4060(9) 0.1717(7) 0.063(3) Uani 1 1 d .
H49 H 1.0713 0.4367 0.1537 0.076 Uiso 1 1 calc R
C50 C 0.9675(8) 0.3072(8) 0.1870(6) 0.053(2) Uani 1 1 d .
H50 H 1.0124 0.2703 0.1789 0.064 Uiso 1 1 calc R
C51 C 0.8666(6) 0.2651(6) 0.2139(4) 0.0361(17) Uani 1 1 d .
C52 C 0.8224(6) 0.1642(6) 0.2329(4) 0.0309(15) Uani 1 1 d .
C53 C 0.7987(7) 0.0232(6) 0.2569(4) 0.0365(17) Uani 1 1 d .
C54 C 0.8213(7) -0.0661(7) 0.2674(5) 0.0419(18) Uani 1 1 d .
C55 C 0.7888(9) -0.1631(8) 0.2049(6) 0.057(2) Uani 1 1 d .
C56 C 0.8190(10) -0.2423(8) 0.2149(7) 0.072(3) Uani 1 1 d .
C57 C 0.8839(10) -0.2231(9) 0.2882(8) 0.068(3) Uani 1 1 d .
C58 C 0.9157(9) -0.1283(9) 0.3491(6) 0.061(3) Uani 1 1 d .
C59 C 0.8843(8) -0.0509(8) 0.3399(5) 0.051(2) Uani 1 1 d .
N1 N 0.7459(5) 0.3452(5) 0.3870(3) 0.0279(12) Uani 1 1 d .
N2 N 0.7918(5) 0.4952(5) 0.4926(3) 0.0357(14) Uani 1 1 d .
N3 N 0.5214(5) 0.1396(5) 0.1657(3) 0.0310(13) Uani 1 1 d .
N4 N 0.3301(5) 0.0343(5) 0.0999(4) 0.0398(15) Uani 1 1 d .
N5 N 0.8000(5) 0.3187(5) 0.2279(3) 0.0282(12) Uani 1 1 d .
N6 N 0.7233(5) 0.1308(5) 0.2598(3) 0.0282(12) Uani 1 1 d .
N7 N 0.7057(5) 0.0382(5) 0.2760(4) 0.0339(13) Uani 1 1 d .
N8 N 0.8726(6) 0.0985(6) 0.2295(4) 0.0400(15) Uani 1 1 d .
F1 F 0.7261(6) -0.1848(5) 0.1338(4) 0.083(2) Uani 1 1 d .
F2 F 0.7882(8) -0.3356(6) 0.1532(5) 0.119(3) Uani 1 1 d .
F3 F 0.9123(8) -0.2991(7) 0.2968(5) 0.112(3) Uani 1 1 d .
F4 F 0.9806(7) -0.1076(7) 0.4214(4) 0.098(2) Uani 1 1 d .
F5 F 0.9207(6) 0.0436(5) 0.4016(3) 0.0731(17) Uani 1 1 d .
Ir1 Ir 0.64590(2) 0.23909(2) 0.273237(15) 0.02770(11) Uani 1 1 d .
C21 C 0.4726(19) 0.5863(16) 0.1780(12) 0.179(9) Uani 1 1 d U
H21A H 0.5559 0.6238 0.1782 0.269 Uiso 1 1 calc R
H21B H 0.4598 0.6263 0.2258 0.269 Uiso 1 1 calc R
H21C H 0.4254 0.5836 0.1321 0.269 Uiso 1 1 calc R
C22 C 0.442(2) 0.4129(19) 0.0921(11) 0.175(9) Uani 1 1 d U
H22A H 0.5207 0.4523 0.0846 0.262 Uiso 1 1 calc R
H22B H 0.3844 0.4108 0.0527 0.262 Uiso 1 1 calc R
H22C H 0.4236 0.3378 0.0865 0.262 Uiso 1 1 calc R
C23 C 0.3169(18) 0.398(2) 0.1696(15) 0.200(10) Uani 1 1 d U
H23A H 0.3094 0.3281 0.1693 0.301 Uiso 1 1 calc R
H23B H 0.2668 0.3865 0.1211 0.301 Uiso 1 1 calc R
H23C H 0.2926 0.4302 0.2147 0.301 Uiso 1 1 calc R
O1W O 0.4677(15) 0.8893(14) 0.2778(10) 0.189(6) Uiso 1 1 d .

loop_
_atom_site_aniso_label
_atom_site_aniso_U_11
_atom_site_aniso_U_22
_atom_site_aniso_U_33
_atom_site_aniso_U_23
_atom_site_aniso_U_13
_atom_site_aniso_U_12
C1 0.031(4) 0.033(4) 0.022(3) 0.009(3) 0.001(3) 0.014(3)
C2 0.039(4) 0.038(4) 0.031(4) 0.007(3) 0.002(3) 0.019(4)
C3 0.056(5) 0.054(5) 0.042(5) 0.012(4) -0.007(4) 0.034(5)
C4 0.077(7) 0.072(6) 0.033(4) 0.007(4) -0.013(4) 0.047(6)
C5 0.067(6) 0.058(6) 0.028(4) 0.001(4) -0.008(4) 0.034(5)
C6 0.031(4) 0.040(4) 0.031(4) 0.005(3) 0.001(3) 0.021(3)
C7 0.035(4) 0.039(4) 0.030(4) 0.006(3) 0.004(3) 0.019(3)
C8 0.030(4) 0.047(5) 0.049(5) -0.008(4) 0.002(4) 0.015(4)
C9 0.048(5) 0.043(5) 0.057(5) -0.009(4) 0.000(4) 0.019(4)
C10 0.068(6) 0.055(5) 0.040(5) -0.004(4) 0.011(4) 0.042(5)
C11 0.048(5) 0.069(6) 0.055(5) 0.013(5) 0.024(4) 0.029(5)
C12 0.040(5) 0.044(5) 0.046(5) 0.007(4) 0.012(4) 0.017(4)
C13 0.026(3) 0.036(4) 0.027(3) 0.008(3) 0.005(3) 0.017(3)
C14 0.027(4) 0.041(4) 0.033(4) 0.011(3) 0.007(3) 0.020(3)
C15 0.039(4) 0.037(4) 0.039(4) 0.003(3) 0.003(3) 0.020(4)
C16 0.045(5) 0.042(5) 0.061(5) 0.014(4) 0.005(4) 0.029(4)
C17 0.042(4) 0.045(5) 0.042(4) 0.013(4) 0.001(3) 0.025(4)
C18 0.034(4) 0.038(4) 0.034(4) 0.005(3) -0.004(3) 0.018(3)
C19 0.023(3) 0.032(4) 0.030(3) 0.007(3) -0.001(3) 0.014(3)
C20 0.064(7) 0.064(6) 0.077(7) 0.023(5) -0.009(5) 0.039(6)
C24 0.046(4) 0.031(4) 0.026(3) 0.003(3) -0.001(3) 0.026(4)
C25 0.039(4) 0.046(5) 0.033(4) 0.008(3) 0.003(3) 0.019(4)
C26 0.069(6) 0.067(6) 0.032(4) 0.019(4) 0.016(4) 0.039(5)
C27 0.077(7) 0.075(7) 0.024(4) 0.009(4) -0.004(4) 0.043(6)
C28 0.055(6) 0.068(6) 0.033(4) 0.003(4) -0.009(4) 0.032(5)
C29 0.040(4) 0.046(5) 0.027(4) -0.003(3) -0.005(3) 0.023(4)
C30 0.031(4) 0.060(6) 0.039(4) 0.002(4) -0.003(3) 0.018(4)
C31 0.050(6) 0.074(7) 0.092(8) -0.023(6) 0.017(6) 0.014(5)
C32 0.051(6) 0.090(9) 0.110(10) -0.017(7) 0.016(7) 0.004(6)
C33 0.038(6) 0.151(14) 0.076(8) 0.010(9) 0.001(6) 0.030(8)
C34 0.055(7) 0.131(12) 0.116(11) 0.038(10) 0.024(7) 0.063(8)
C35 0.050(6) 0.075(7) 0.079(7) 0.012(6) 0.008(5) 0.038(6)
C36 0.030(4) 0.032(4) 0.027(3) 0.002(3) -0.001(3) 0.015(3)
C37 0.034(4) 0.030(4) 0.032(4) 0.004(3) 0.004(3) 0.019(3)
C38 0.033(4) 0.041(4) 0.050(5) 0.006(4) 0.010(4) 0.013(4)
C39 0.038(4) 0.041(5) 0.051(5) 0.013(4) 0.016(4) 0.008(4)
C40 0.044(4) 0.035(4) 0.043(4) 0.015(3) 0.017(4) 0.021(4)
C41 0.036(4) 0.035(4) 0.030(4) 0.009(3) 0.008(3) 0.020(3)
C42 0.032(4) 0.034(4) 0.030(3) 0.006(3) 0.003(3) 0.024(3)
C43 0.057(5) 0.051(5) 0.048(5) 0.020(4) 0.024(4) 0.026(4)
C44 0.087(8) 0.064(6) 0.038(5) 0.012(5) 0.018(5) 0.015(6)
C45 0.090(8) 0.089(8) 0.065(6) 0.031(6) 0.045(6) 0.054(7)
C46 0.089(8) 0.067(7) 0.070(7) 0.040(6) 0.036(6) 0.033(6)
C47 0.042(4) 0.043(4) 0.036(4) 0.010(3) 0.008(3) 0.023(4)
C48 0.064(6) 0.044(5) 0.058(5) 0.022(4) 0.020(5) 0.022(5)
C49 0.055(6) 0.064(6) 0.086(7) 0.041(6) 0.039(6) 0.030(5)
C50 0.045(5) 0.065(6) 0.067(6) 0.029(5) 0.033(4) 0.034(5)
C51 0.033(4) 0.039(4) 0.030(4) 0.004(3) 0.003(3) 0.019(3)
C52 0.030(4) 0.033(4) 0.030(3) 0.005(3) 0.003(3) 0.020(3)
C53 0.034(4) 0.040(4) 0.033(4) 0.006(3) 0.002(3) 0.022(4)
C54 0.040(4) 0.040(4) 0.048(5) 0.013(4) 0.009(4) 0.023(4)
C55 0.056(6) 0.048(5) 0.067(6) 0.011(4) 0.001(5) 0.034(5)
C56 0.074(7) 0.049(6) 0.089(8) 0.006(5) 0.016(6) 0.038(6)
C57 0.067(7) 0.067(7) 0.097(8) 0.036(6) 0.020(6) 0.050(6)
C58 0.065(6) 0.070(7) 0.073(7) 0.040(6) 0.017(5) 0.044(6)
C59 0.051(5) 0.063(6) 0.053(5) 0.023(4) 0.012(4) 0.037(5)
N1 0.027(3) 0.033(3) 0.026(3) 0.010(2) 0.005(2) 0.018(3)
N2 0.038(3) 0.036(3) 0.026(3) -0.001(3) 0.000(3) 0.021(3)
N3 0.029(3) 0.034(3) 0.026(3) 0.004(2) -0.001(2) 0.017(3)
N4 0.029(3) 0.043(4) 0.033(3) -0.001(3) -0.005(3) 0.016(3)
N5 0.031(3) 0.029(3) 0.021(3) 0.004(2) 0.000(2) 0.017(3)
N6 0.028(3) 0.028(3) 0.027(3) 0.005(2) 0.001(2) 0.016(3)
N7 0.033(3) 0.035(3) 0.035(3) 0.009(3) 0.005(3) 0.021(3)
N8 0.033(3) 0.046(4) 0.046(4) 0.013(3) 0.010(3) 0.024(3)
F1 0.097(5) 0.075(4) 0.061(4) -0.004(3) -0.016(3) 0.054(4)
F2 0.150(7) 0.074(5) 0.123(6) -0.012(4) -0.003(5) 0.080(5)
F3 0.127(7) 0.102(6) 0.164(8) 0.063(5) 0.034(6) 0.095(6)
F4 0.114(6) 0.119(6) 0.096(5) 0.056(5) 0.002(4) 0.078(5)
F5 0.100(5) 0.072(4) 0.044(3) 0.006(3) -0.005(3) 0.052(4)
Ir1 0.02534(15) 0.03319(16) 0.02247(15) 0.00343(10) 0.00132(10) 0.01720(12)
C21 0.204(16) 0.148(13) 0.184(15) 0.082(11) -0.059(11) 0.089(12)
C22 0.230(17) 0.216(16) 0.115(12) 0.053(11) -0.020(11) 0.154(14)
C23 0.125(13) 0.255(19) 0.239(17) 0.157(15) -0.028(11) 0.078(13)

loop_
_atom_type_symbol
_atom_type_description
_atom_type_scat_dispersion_real
_atom_type_scat_dispersion_imag
_atom_type_scat_source
C C 0.0033 0.0016 'International Tables Vol C Tables 4.2.6.8 and 6.1.1.4'
H H 0.0000 0.0000 'International Tables Vol C Tables 4.2.6.8 and 6.1.1.4'
N N 0.0061 0.0033 'International Tables Vol C Tables 4.2.6.8 and 6.1.1.4'
F F 0.0171 0.0103 'International Tables Vol C Tables 4.2.6.8 and 6.1.1.4'
Ir Ir -1.4442 7.9887 'International Tables Vol C Tables 4.2.6.8 and 6.1.1.4'
O O 0.0106 0.0060 'International Tables Vol C Tables 4.2.6.8 and 6.1.1.4'

loop_
_geom_angle_atom_site_label_1
_geom_angle_atom_site_label_2
_geom_angle_atom_site_label_3
_geom_angle
C2 C1 C6 120.8(6)
C2 C1 N1 131.7(6)
C6 C1 N1 107.5(6)
C1 C2 C3 117.6(7)
C4 C3 C2 121.0(8)
C5 C4 C3 122.5(8)
C4 C5 C6 116.1(8)
C5 C6 C1 122.1(7)
C5 C6 N2 130.7(7)
C1 C6 N2 107.1(6)
C12 C7 C8 120.6(7)
C12 C7 N2 119.1(7)
C8 C7 N2 120.1(7)
C7 C8 C9 119.3(8)
C10 C9 C8 120.3(8)
C9 C10 C11 120.3(8)
C10 C11 C12 120.1(8)
C7 C12 C11 119.4(8)
N1 C13 N2 111.3(6)
N1 C13 C14 117.0(6)
N2 C13 C14 131.7(6)
C15 C14 C19 121.1(7)
C15 C14 C13 125.9(7)
C19 C14 C13 112.9(6)
C16 C15 C14 119.6(7)
C15 C16 C17 120.5(7)
C18 C17 C16 118.9(7)
C18 C17 C20 120.5(7)
C16 C17 C20 120.6(8)
C17 C18 C19 122.5(7)
C18 C19 C14 117.3(6)
C18 C19 Ir1 127.8(5)
C14 C19 Ir1 114.7(5)
C23 C20 C21 120.1(15)
C23 C20 C22 97.3(16)
C21 C20 C22 104.7(15)
C23 C20 C17 110.3(11)
C21 C20 C17 112.8(10)
C22 C20 C17 110.0(10)
C25 C24 N3 132.6(7)
C25 C24 C29 120.8(7)
N3 C24 C29 106.6(7)
C26 C25 C24 117.7(8)
C25 C26 C27 121.7(9)
C28 C27 C26 121.2(8)
C27 C28 C29 117.4(8)
C28 C29 N4 132.1(8)
C28 C29 C24 121.2(8)
N4 C29 C24 106.7(6)
C31 C30 C35 120.6(9)
C31 C30 N4 119.3(8)
C35 C30 N4 120.0(8)
C30 C31 C32 117.8(11)
C33 C32 C31 121.4(12)
C32 C33 C34 120.8(11)
C33 C34 C35 120.3(11)
C30 C35 C34 118.9(11)
N3 C36 N4 111.1(6)
N3 C36 C37 117.3(6)
N4 C36 C37 131.6(7)
C42 C37 C38 121.0(7)
C42 C37 C36 112.5(6)
C38 C37 C36 126.5(7)
C39 C38 C37 119.8(8)
C38 C39 C40 121.0(8)
C39 C40 C41 119.2(7)
C39 C40 C43 119.2(7)
C41 C40 C43 121.6(7)
C40 C41 C42 121.2(7)
C37 C42 C41 117.8(7)
C37 C42 Ir1 115.7(5)
C41 C42 Ir1 126.5(5)
C45 C43 C46 109.7(8)
C45 C43 C44 108.9(8)
C46 C43 C44 108.1(9)
C45 C43 C40 108.1(8)
C46 C43 C40 109.6(7)
C44 C43 C40 112.4(7)
N5 C47 C48 123.0(7)
C49 C48 C47 119.6(9)
C48 C49 C50 118.6(8)
C51 C50 C49 119.2(8)
C50 C51 N5 121.7(7)
C50 C51 C52 124.2(7)
N5 C51 C52 114.0(6)
N6 C52 N8 113.3(7)
N6 C52 C51 119.5(6)
N8 C52 C51 127.2(7)
N8 C53 N7 114.5(7)
N8 C53 C54 121.3(7)
N7 C53 C54 124.1(7)
C55 C54 C59 117.4(8)
C55 C54 C53 121.8(8)
C59 C54 C53 120.6(7)
F1 C55 C54 121.0(8)
F1 C55 C56 118.2(9)
C54 C55 C56 120.8(9)
F2 C56 C57 119.8(10)
F2 C56 C55 120.1(11)
C57 C56 C55 120.1(9)
F3 C57 C58 121.7(11)
F3 C57 C56 119.4(11)
C58 C57 C56 119.0(9)
C57 C58 F4 119.7(9)
C57 C58 C59 121.2(10)
F4 C58 C59 119.1(10)
F5 C59 C58 119.0(8)
F5 C59 C54 119.3(8)
C58 C59 C54 121.6(9)
C13 N1 C1 107.4(5)
C13 N1 Ir1 114.9(4)
C1 N1 Ir1 137.0(5)
C13 N2 C6 106.6(6)
C13 N2 C7 126.7(6)
C6 N2 C7 123.5(6)
C36 N3 C24 107.9(6)
C36 N3 Ir1 114.6(4)
C24 N3 Ir1 135.3(5)
C36 N4 C29 107.6(6)
C36 N4 C30 127.6(7)
C29 N4 C30 124.0(7)
C47 N5 C51 117.7(6)
C47 N5 Ir1 126.7(5)
C51 N5 Ir1 115.6(5)
C52 N6 N7 107.0(5)
C52 N6 Ir1 114.7(5)
N7 N6 Ir1 138.1(4)
N6 N7 C53 103.7(6)
C53 N8 C52 101.4(6)
C19 Ir1 C42 89.7(3)
C19 Ir1 N1 79.8(2)
C42 Ir1 N1 93.4(2)
C19 Ir1 N3 92.2(2)
C42 Ir1 N3 79.3(3)
N1 Ir1 N3 169.3(2)
C19 Ir1 N6 168.9(2)
C42 Ir1 N6 101.0(2)
N1 Ir1 N6 96.5(2)
N3 Ir1 N6 92.6(2)
C19 Ir1 N5 93.2(2)
C42 Ir1 N5 176.4(2)
N1 Ir1 N5 89.2(2)
N3 Ir1 N5 98.4(2)
N6 Ir1 N5 76.3(2)

loop_
_geom_bond_atom_site_label_1
_geom_bond_atom_site_label_2
_geom_bond_distance
C1 C2 1.365(10)
C1 C6 1.387(10)
C1 N1 1.394(8)
C2 C3 1.384(11)
C3 C4 1.372(12)
C4 C5 1.371(13)
C5 C6 1.382(11)
C6 N2 1.394(10)
C7 C12 1.367(11)
C7 C8 1.369(11)
C7 N2 1.443(9)
C8 C9 1.392(11)
C9 C10 1.357(13)
C10 C11 1.363(13)
C11 C12 1.391(12)
C13 N1 1.325(9)
C13 N2 1.360(9)
C13 C14 1.453(10)
C14 C15 1.396(10)
C14 C19 1.407(9)
C15 C16 1.387(11)
C16 C17 1.392(11)
C17 C18 1.389(11)
C17 C20 1.545(12)
C18 C19 1.390(10)
C19 Ir1 2.024(7)
C20 C23 1.41(2)
C20 C21 1.45(2)
C20 C22 1.51(2)
C24 C25 1.368(11)
C24 N3 1.403(9)
C24 C29 1.417(10)
C25 C26 1.361(11)
C26 C27 1.412(13)
C27 C28 1.361(14)
C28 C29 1.381(11)
C29 N4 1.388(11)
C30 C31 1.365(14)
C30 C35 1.381(13)
C30 N4 1.424(10)
C31 C32 1.415(15)
C32 C33 1.330(18)
C33 C34 1.341(19)
C34 C35 1.402(15)
C36 N3 1.327(9)
C36 N4 1.362(9)
C36 C37 1.456(10)
C37 C42 1.392(10)
C37 C38 1.398(11)
C38 C39 1.367(12)
C39 C40 1.388(12)
C40 C41 1.388(10)
C40 C43 1.543(11)
C41 C42 1.407(10)
C42 Ir1 2.029(7)
C43 C45 1.523(13)
C43 C46 1.540(13)
C43 C44 1.540(13)
C47 N5 1.326(10)
C47 C48 1.364(12)
C48 C49 1.361(13)
C49 C50 1.391(13)
C50 C51 1.363(11)
C51 N5 1.369(9)
C51 C52 1.444(10)
C52 N6 1.334(9)
C52 N8 1.338(9)
C53 N8 1.332(10)
C53 N7 1.356(9)
C53 C54 1.476(11)
C54 C55 1.370(12)
C54 C59 1.377(12)
C55 F1 1.323(11)
C55 C56 1.392(14)
C56 F2 1.334(11)
C56 C57 1.381(16)
C57 F3 1.323(11)
C57 C58 1.337(15)
C58 F4 1.359(12)
C58 C59 1.371(13)
C59 F5 1.330(10)
N1 Ir1 2.049(5)
N3 Ir1 2.053(5)
N5 Ir1 2.163(6)
N6 N7 1.354(8)
N6 Ir1 2.142(5)

loop_
_platon_squeeze_void_nr
_platon_squeeze_void_average_x
_platon_squeeze_void_average_y
_platon_squeeze_void_average_z
_platon_squeeze_void_volume
_platon_squeeze_void_count_electrons
_platon_squeeze_void_content
1 0.000 0.500 1.000 337 47 ' '
